data_7106037
loop_
_publ_author_name
'Zaiwen Yang'
'Biao Wu'
'Xiaojuan Huang'
'Yanyan Liu'
'Shaoguang Li'
'Yana Xia'
'Chuandong Jia'
'Xiao-Juan Yang'

_publ_section_title
;
 Sulfate encapsulation in a metal-assisted capsule based on a
 mono-pyridylurea ligand
;
_journal_name_full Chem.Commun.
_journal_page_first 2880
_journal_paper_doi 10.1039/c0cc03043k
_journal_volume 47
_journal_year 2011
_chemical_formula_sum 'C228 H240 Cu4 N48 O40 S4'
_chemical_formula_weight 4675.08
_chemical_name_systematic
;
?
;
_space_group_IT_number 148
_symmetry_cell_setting trigonal
_symmetry_space_group_name_Hall '-R 3'
_symmetry_space_group_name_H-M 'R -3 :H'
_atom_sites_solution_hydrogens geom
_atom_sites_solution_primary direct
_atom_sites_solution_secondary difmap
_audit_creation_method SHELXL-97
_cell_angle_alpha 90.00
_cell_angle_beta 90.00
_cell_angle_gamma 120.00
_cell_formula_units_Z 3
_cell_length_a 37.5437(15)
_cell_length_b 37.5437(15)
_cell_length_c 13.5170(11)
_cell_measurement_temperature 150(2)
_cell_volume 16500.0(16)
_computing_cell_refinement 'Bruker SMART'
_computing_data_collection 'Bruker SMART APEX II'
_computing_data_reduction 'Bruker SAINT'
_computing_molecular_graphics SHELXTL
_computing_publication_material SHELXTL
_computing_structure_refinement 'SHELXL-97 (Sheldrick, 1997)'
_computing_structure_solution 'SHELXS-97 (Sheldrick, 1990)'
_diffrn_ambient_temperature 150(2)
_diffrn_measured_fraction_theta_full 1.000
_diffrn_measured_fraction_theta_max 1.000
_diffrn_measurement_device_type 'Bruker APEX II area detector'
_diffrn_measurement_method '\w scan'
_diffrn_radiation_monochromator graphite
_diffrn_radiation_source 'fine-focus sealed tube'
_diffrn_radiation_type MoK\a
_diffrn_radiation_wavelength 0.71073
_diffrn_reflns_av_R_equivalents 0.0280
_diffrn_reflns_av_sigmaI/netI 0.0361
_diffrn_reflns_limit_h_max 46
_diffrn_reflns_limit_h_min -46
_diffrn_reflns_limit_k_max 46
_diffrn_reflns_limit_k_min -44
_diffrn_reflns_limit_l_max 14
_diffrn_reflns_limit_l_min -16
_diffrn_reflns_number 39685
_diffrn_reflns_theta_full 26.00
_diffrn_reflns_theta_max 26.00
_diffrn_reflns_theta_min 1.63
_exptl_absorpt_coefficient_mu 0.507
_exptl_absorpt_correction_T_max 0.8967
_exptl_absorpt_correction_T_min 0.8629
_exptl_absorpt_correction_type multi-scan
_exptl_absorpt_process_details SADABS
_exptl_crystal_colour green
_exptl_crystal_density_diffrn 1.411
_exptl_crystal_density_method 'not measured'
_exptl_crystal_description block
_exptl_crystal_F_000 7332
_exptl_crystal_size_max 0.30
_exptl_crystal_size_mid 0.25
_exptl_crystal_size_min 0.22
_refine_diff_density_max 0.237
_refine_diff_density_min -0.316
_refine_diff_density_rms 0.034
_refine_ls_extinction_method none
_refine_ls_goodness_of_fit_ref 1.103
_refine_ls_hydrogen_treatment constr
_refine_ls_matrix_type full
_refine_ls_number_parameters 525
_refine_ls_number_reflns 7196
_refine_ls_number_restraints 0
_refine_ls_restrained_S_all 1.103
_refine_ls_R_factor_all 0.0660
_refine_ls_R_factor_gt 0.0416
_refine_ls_shift/su_max 0.000
_refine_ls_shift/su_mean 0.000
_refine_ls_structure_factor_coef Fsqd
_refine_ls_weighting_details 'calc w=1/[\s^2^(Fo^2^)+(0.0237P)^2^+5.2674P] where P=(Fo^2^+2Fc^2^)/3'
_refine_ls_weighting_scheme calc
_refine_ls_wR_factor_gt 0.0658
_refine_ls_wR_factor_ref 0.0692
_reflns_number_gt 5076
_reflns_number_total 7196
_reflns_threshold_expression >2sigma(I)
_cod_data_source_file C0CC03043K.TXT
_cod_data_source_block CuSO4
_cod_depositor_comments
;
The following automatic conversions were performed:

'_symmetry_cell_setting' value 'Trigonal' changed to 'trigonal'
according to the built-in table from CIF Core dictionary named
'cif_core.dic' version 2.4.1 from 2010-06-29.

Automatic conversion script
Id: cif_fix_values 1646 2011-03-28 12:23:43Z adriana 
;
_cod_original_sg_symbol_H-M R-3
_cod_database_code 7106037

loop_
_symmetry_equiv_pos_as_xyz
'x, y, z'
'-y, x-y, z'
'-x+y, -x, z'
'x+2/3, y+1/3, z+1/3'
'-y+2/3, x-y+1/3, z+1/3'
'-x+y+2/3, -x+1/3, z+1/3'
'x+1/3, y+2/3, z+2/3'
'-y+1/3, x-y+2/3, z+2/3'
'-x+y+1/3, -x+2/3, z+2/3'
'-x, -y, -z'
'y, -x+y, -z'
'x-y, x, -z'
'-x+2/3, -y+1/3, -z+1/3'
'y+2/3, -x+y+1/3, -z+1/3'
'x-y+2/3, x+1/3, -z+1/3'
'-x+1/3, -y+2/3, -z+2/3'
'y+1/3, -x+y+2/3, -z+2/3'
'x-y+1/3, x+2/3, -z+2/3'

loop_
_atom_site_label
_atom_site_type_symbol
_atom_site_fract_x
_atom_site_fract_y
_atom_site_fract_z
_atom_site_U_iso_or_equiv
_atom_site_adp_type
_atom_site_occupancy
_atom_site_symmetry_multiplicity
_atom_site_calc_flag
_atom_site_refinement_flags
_atom_site_disorder_assembly
_atom_site_disorder_group
O6 O 0.02456(11) 0.03921(11) 0.5254(3) 0.0400(9) Uani 0.33 1 d P . .
O5 O 0.01747(13) 0.02355(11) 0.4174(3) 0.0511(11) Uani 0.33 1 d P . .
S1 S 0.0000 0.0000 0.5000 0.0331(2) Uani 1 6 d S . .
C1 C 0.03963(5) 0.05425(5) 0.17731(14) 0.0393(4) Uani 1 1 d . . .
H1A H 0.0150 0.0352 0.2103 0.047 Uiso 1 1 calc R . .
C2 C 0.07050(5) 0.08758(5) 0.22839(13) 0.0318(4) Uani 1 1 d . . .
C3 C 0.10632(5) 0.11592(5) 0.18014(14) 0.0343(4) Uani 1 1 d . . .
H3A H 0.1273 0.1387 0.2151 0.041 Uiso 1 1 calc R . .
C4 C 0.11113(6) 0.11054(5) 0.08043(15) 0.0411(4) Uani 1 1 d . . .
H4A H 0.1355 0.1299 0.0470 0.049 Uiso 1 1 calc R . .
C5 C 0.08070(5) 0.07715(5) 0.02911(14) 0.0355(4) Uani 1 1 d . . .
H5A H 0.0843 0.0736 -0.0391 0.043 Uiso 1 1 calc R . .
C6 C 0.07800(6) 0.12166(5) 0.40659(15) 0.0421(4) Uani 1 1 d . . .
C7 C 0.05822(5) 0.14662(5) 0.54706(13) 0.0328(4) Uani 1 1 d . . .
C8 C 0.05029(5) 0.17682(5) 0.51249(14) 0.0390(4) Uani 1 1 d . . .
H8A H 0.0396 0.1748 0.4477 0.047 Uiso 1 1 calc R . .
C9 C 0.05794(5) 0.20980(5) 0.57238(14) 0.0374(4) Uani 1 1 d . . .
H9A H 0.0526 0.2305 0.5483 0.045 Uiso 1 1 calc R . .
C10 C 0.07336(5) 0.21286(5) 0.66772(14) 0.0373(4) Uani 1 1 d . . .
H10A H 0.0785 0.2355 0.7088 0.045 Uiso 1 1 calc R . .
C11 C 0.08116(5) 0.18256(5) 0.70220(14) 0.0343(4) Uani 1 1 d . . .
C12 C 0.07385(5) 0.14962(5) 0.64221(14) 0.0336(4) Uani 1 1 d . . .
C13 C 0.08165(5) 0.11952(5) 0.67765(14) 0.0360(4) Uani 1 1 d . . .
H13A H 0.0762 0.0967 0.6369 0.043 Uiso 1 1 calc R . .
C14 C 0.09739(5) 0.12244(6) 0.77243(14) 0.0366(4) Uani 1 1 d . . .
H14A H 0.1030 0.1019 0.7960 0.044 Uiso 1 1 calc R . .
C15 C 0.10493(5) 0.15548(5) 0.83248(14) 0.0386(4) Uani 1 1 d . . .
H15A H 0.1154 0.1574 0.8975 0.046 Uiso 1 1 calc R . .
C16 C 0.09719(5) 0.18587(5) 0.79732(14) 0.0366(4) Uani 1 1 d . . .
H16A H 0.1028 0.2088 0.8379 0.044 Uiso 1 1 calc R . .
C17 C 0.11228(5) 0.32067(5) 0.50341(14) 0.0352(4) Uani 1 1 d . . .
H17A H 0.1332 0.3186 0.5377 0.042 Uiso 1 1 calc R . .
C18 C 0.07874(5) 0.31682(5) 0.55410(14) 0.0328(4) Uani 1 1 d . . .
C19 C 0.04826(5) 0.31982(5) 0.50558(13) 0.0333(4) Uani 1 1 d . . .
H19A H 0.0253 0.3172 0.5416 0.040 Uiso 1 1 calc R . .
C20 C 0.05069(5) 0.32667(5) 0.40339(14) 0.0368(4) Uani 1 1 d . . .
H20A H 0.0296 0.3288 0.3698 0.044 Uiso 1 1 calc R . .
C21 C 0.08464(5) 0.33036(5) 0.35118(15) 0.0392(4) Uani 1 1 d . . .
H21A H 0.0866 0.3347 0.2817 0.047 Uiso 1 1 calc R . .
C22 C 0.04160(5) 0.27684(5) 0.70425(14) 0.0362(4) Uani 1 1 d . . .
C23 C 0.01376(5) 0.25096(5) 0.86232(13) 0.0314(4) Uani 1 1 d . . .
C24 C -0.01411(5) 0.21165(5) 0.82977(14) 0.0372(4) Uani 1 1 d . . .
H24A H -0.0121 0.2034 0.7645 0.045 Uiso 1 1 calc R . .
C25 C -0.04518(5) 0.18416(6) 0.89296(15) 0.0384(4) Uani 1 1 d . . .
H25A H -0.0645 0.1573 0.8705 0.046 Uiso 1 1 calc R . .
C26 C -0.04778(5) 0.19598(5) 0.98766(14) 0.0367(4) Uani 1 1 d . . .
H26A H -0.0688 0.1771 1.0306 0.044 Uiso 1 1 calc R . .
C27 C -0.01949(5) 0.23582(5) 1.02149(14) 0.0364(4) Uani 1 1 d . . .
C28 C 0.01115(5) 0.26348(6) 0.95769(14) 0.0409(4) Uani 1 1 d . . .
C29 C 0.03880(5) 0.30235(5) 0.99057(13) 0.0323(4) Uani 1 1 d . . .
H29A H 0.0600 0.3211 0.9477 0.039 Uiso 1 1 calc R . .
C30 C 0.03597(5) 0.31444(6) 1.08652(15) 0.0419(5) Uani 1 1 d . . .
H30A H 0.0550 0.3414 1.1089 0.050 Uiso 1 1 calc R . .
C31 C 0.00508(5) 0.28672(5) 1.14923(15) 0.0375(4) Uani 1 1 d . . .
H31A H 0.0032 0.2948 1.2148 0.045 Uiso 1 1 calc R . .
C32 C -0.02294(6) 0.24741(6) 1.11653(14) 0.0409(4) Uani 1 1 d . . .
H32A H -0.0443 0.2287 1.1590 0.049 Uiso 1 1 calc R . .
C33 C 0.22129(6) 0.39055(6) 0.47662(15) 0.0442(5) Uani 1 1 d . . .
H33 H 0.2181 0.3663 0.5069 0.053 Uiso 1 1 calc R . .
C34 C 0.25306(5) 0.43129(6) 0.62990(13) 0.0365(4) Uani 1 1 d . . .
H34A H 0.2332 0.4052 0.6608 0.055 Uiso 1 1 calc R . .
H34B H 0.2493 0.4535 0.6564 0.055 Uiso 1 1 calc R . .
H34C H 0.2811 0.4371 0.6442 0.055 Uiso 1 1 calc R . .
C35 C 0.26931(5) 0.46769(5) 0.46323(14) 0.0364(4) Uani 1 1 d . . .
H35A H 0.2858 0.4645 0.4116 0.055 Uiso 1 1 calc R . .
H35B H 0.2874 0.4900 0.5080 0.055 Uiso 1 1 calc R . .
H35C H 0.2497 0.4743 0.4327 0.055 Uiso 1 1 calc R . .
C36 C 0.16888(5) 0.25278(6) 0.48437(16) 0.0423(5) Uani 1 1 d . . .
H36 H 0.1499 0.2301 0.4456 0.051 Uiso 1 1 calc R . .
C37 C 0.17239(6) 0.20260(5) 0.59459(15) 0.0423(4) Uani 1 1 d . . .
H37A H 0.1508 0.1921 0.6452 0.063 Uiso 1 1 calc R . .
H37C H 0.1962 0.2012 0.6193 0.063 Uiso 1 1 calc R . .
H37B H 0.1619 0.1859 0.5345 0.063 Uiso 1 1 calc R . .
C38 C 0.20891(6) 0.27487(6) 0.65293(18) 0.0541(6) Uani 1 1 d . . .
H38A H 0.1912 0.2686 0.7111 0.081 Uiso 1 1 calc R . .
H38B H 0.2189 0.3034 0.6323 0.081 Uiso 1 1 calc R . .
H38C H 0.2323 0.2713 0.6695 0.081 Uiso 1 1 calc R . .
Cu1 Cu 0.0000 0.0000 0.0000 0.03443(13) Uani 1 6 d S . .
Cu2 Cu 0.1667 0.3333 0.3333 0.03961(9) Uani 1 2 d S . .
N1 N 0.04500(4) 0.04890(4) 0.07767(12) 0.0360(3) Uani 1 1 d . . .
N2 N 0.06467(4) 0.09357(5) 0.33281(11) 0.0368(3) Uani 1 1 d . . .
H2A H 0.0451 0.0700 0.3566 0.044 Uiso 1 1 calc R . .
N3 N 0.05101(4) 0.11176(5) 0.48240(12) 0.0398(4) Uani 1 1 d . . .
H3B H 0.0307 0.0865 0.4924 0.048 Uiso 1 1 calc R . .
N4 N 0.11547(4) 0.32763(4) 0.40181(11) 0.0361(3) Uani 1 1 d . . .
N5 N 0.07698(4) 0.30896(4) 0.65871(11) 0.0384(4) Uani 1 1 d . . .
H5B H 0.0986 0.3247 0.6954 0.046 Uiso 1 1 calc R . .
N6 N 0.04715(4) 0.27670(4) 0.80523(11) 0.0358(3) Uani 1 1 d . . .
H6A H 0.0714 0.2926 0.8322 0.043 Uiso 1 1 calc R . .
N7 N 0.24641(4) 0.42840(5) 0.52046(12) 0.0382(4) Uani 1 1 d . . .
N8 N 0.18517(5) 0.24666(4) 0.57114(11) 0.0379(4) Uani 1 1 d . . .
O1 O 0.11236(4) 0.15386(4) 0.40854(10) 0.0400(3) Uani 1 1 d . . .
O2 O 0.01122(4) 0.25474(3) 0.65936(9) 0.0361(3) Uani 1 1 d . . .
O3 O 0.20286(3) 0.38805(3) 0.39781(10) 0.0373(3) Uani 1 1 d . . .
O4 O 0.17985(3) 0.28905(3) 0.45847(9) 0.0321(3) Uani 1 1 d . . .
O7 O 0.18408(7) 0.31548(7) 0.8881(2) 0.0388(6) Uani 0.50 1 d P . .
O8 O 0.12984(7) 0.32551(7) 0.8723(2) 0.0381(6) Uani 0.50 1 d P . .
O9 O 0.19176(7) 0.37525(7) 0.83584(19) 0.0369(6) Uani 0.50 1 d P . .
O10 O 0.16011(7) 0.32010(7) 0.73756(18) 0.0370(6) Uani 0.50 1 d P . .
S2 S 0.1667 0.3333 0.8333 0.03404(13) Uani 1 2 d S . .

loop_
_atom_site_aniso_label
_atom_site_aniso_U_11
_atom_site_aniso_U_22
_atom_site_aniso_U_33
_atom_site_aniso_U_23
_atom_site_aniso_U_13
_atom_site_aniso_U_12
O6 0.033(2) 0.037(2) 0.034(2) 0.0037(17) 0.0104(17) 0.0063(17)
O5 0.051(3) 0.036(2) 0.055(3) 0.0045(19) 0.015(2) 0.0133(19)
S1 0.0314(3) 0.0314(3) 0.0364(7) 0.000 0.000 0.01570(16)
C1 0.0347(9) 0.0352(9) 0.0323(11) 0.0044(8) 0.0052(8) 0.0058(8)
C2 0.0306(8) 0.0317(8) 0.0301(10) -0.0016(7) 0.0026(7) 0.0133(7)
C3 0.0296(9) 0.0304(9) 0.0356(11) -0.0043(8) -0.0012(7) 0.0094(7)
C4 0.0381(10) 0.0318(9) 0.0355(11) 0.0010(8) 0.0020(8) 0.0040(8)
C5 0.0330(9) 0.0365(9) 0.0324(11) -0.0072(8) 0.0017(8) 0.0139(7)
C6 0.0378(10) 0.0359(10) 0.0359(11) -0.0004(8) 0.0028(8) 0.0060(8)
C7 0.0354(9) 0.0319(9) 0.0299(10) -0.0071(7) -0.0010(7) 0.0159(7)
C8 0.0349(9) 0.0413(10) 0.0352(11) -0.0096(8) -0.0157(8) 0.0147(8)
C9 0.0359(9) 0.0317(9) 0.0410(12) 0.0027(8) 0.0055(8) 0.0142(8)
C10 0.0441(10) 0.0354(9) 0.0298(11) -0.0058(8) 0.0073(8) 0.0178(8)
C11 0.0350(9) 0.0345(9) 0.0311(10) -0.0053(8) 0.0053(8) 0.0157(8)
C12 0.0309(9) 0.0329(9) 0.0345(11) -0.0042(8) 0.0030(7) 0.0140(7)
C13 0.0362(9) 0.0365(9) 0.0330(10) -0.0039(8) 0.0077(8) 0.0162(8)
C14 0.0349(9) 0.0419(10) 0.0339(11) 0.0058(8) 0.0071(8) 0.0199(8)
C15 0.0320(9) 0.0417(10) 0.0360(11) -0.0072(8) -0.0121(8) 0.0139(8)
C16 0.0406(10) 0.0309(9) 0.0317(11) 0.0019(8) 0.0101(8) 0.0130(8)
C17 0.0369(9) 0.0373(9) 0.0293(11) 0.0028(8) -0.0047(8) 0.0171(8)
C18 0.0368(9) 0.0233(8) 0.0275(10) 0.0076(7) 0.0025(7) 0.0069(7)
C19 0.0333(9) 0.0317(9) 0.0319(10) -0.0009(7) 0.0083(8) 0.0139(7)
C20 0.0353(9) 0.0381(9) 0.0336(11) 0.0053(8) -0.0063(8) 0.0159(8)
C21 0.0322(9) 0.0349(9) 0.0311(11) 0.0056(8) 0.0027(8) 0.0021(7)
C22 0.0371(10) 0.0295(9) 0.0333(11) 0.0034(8) 0.0026(8) 0.0100(8)
C23 0.0340(9) 0.0323(9) 0.0312(10) -0.0036(7) 0.0017(7) 0.0189(7)
C24 0.0330(9) 0.0411(10) 0.0313(11) -0.0006(8) -0.0001(8) 0.0138(8)
C25 0.0358(9) 0.0379(9) 0.0366(12) 0.0019(8) -0.0002(8) 0.0147(8)
C26 0.0351(9) 0.0366(9) 0.0299(11) 0.0022(8) 0.0056(8) 0.0115(8)
C27 0.0327(9) 0.0401(10) 0.0298(11) 0.0009(8) 0.0074(8) 0.0132(8)
C28 0.0341(9) 0.0470(11) 0.0310(11) -0.0007(8) 0.0066(8) 0.0124(8)
C29 0.0346(9) 0.0339(9) 0.0290(10) 0.0057(7) 0.0063(7) 0.0175(7)
C30 0.0347(9) 0.0373(10) 0.0351(11) -0.0039(8) 0.0006(8) 0.0042(8)
C31 0.0343(9) 0.0368(9) 0.0367(11) -0.0021(8) 0.0111(8) 0.0143(8)
C32 0.0418(10) 0.0389(10) 0.0359(11) -0.0060(8) 0.0124(8) 0.0156(8)
C33 0.0423(10) 0.0414(10) 0.0327(11) 0.0012(9) 0.0000(9) 0.0089(8)
C34 0.0352(9) 0.0401(10) 0.0322(11) -0.0081(8) -0.0053(8) 0.0174(8)
C35 0.0367(9) 0.0354(9) 0.0357(11) 0.0072(8) 0.0095(8) 0.0169(8)
C36 0.0365(10) 0.0342(10) 0.0491(13) 0.0032(9) 0.0005(9) 0.0125(8)
C37 0.0411(10) 0.0306(9) 0.0444(12) 0.0071(8) 0.0061(9) 0.0099(8)
C38 0.0599(13) 0.0500(12) 0.0726(17) -0.0199(11) -0.0231(12) 0.0427(11)
Cu1 0.03446(17) 0.03446(17) 0.0344(3) 0.000 0.000 0.01723(9)
Cu2 0.03701(17) 0.03892(17) 0.03121(18) 0.01174(14) 0.00458(14) 0.01022(14)
N1 0.0355(8) 0.0319(7) 0.0355(9) 0.0087(7) 0.0034(7) 0.0130(6)
N2 0.0357(8) 0.0383(8) 0.0310(9) -0.0013(7) 0.0004(6) 0.0144(7)
N3 0.0324(8) 0.0409(8) 0.0390(10) -0.0158(7) -0.0060(7) 0.0131(7)
N4 0.0336(8) 0.0355(8) 0.0288(9) 0.0030(6) 0.0015(6) 0.0093(6)
N5 0.0376(8) 0.0374(8) 0.0335(9) 0.0090(7) 0.0022(7) 0.0138(7)
N6 0.0310(7) 0.0392(8) 0.0316(9) -0.0040(7) 0.0070(6) 0.0133(6)
N7 0.0370(8) 0.0378(8) 0.0310(9) 0.0064(7) 0.0011(7) 0.0122(7)
N8 0.0566(9) 0.0333(8) 0.0289(9) -0.0035(6) 0.0090(7) 0.0262(7)
O1 0.0379(7) 0.0374(7) 0.0401(8) -0.0046(6) 0.0069(6) 0.0154(6)
O2 0.0376(6) 0.0312(6) 0.0314(7) 0.0001(5) -0.0019(6) 0.0110(5)
O3 0.0309(6) 0.0355(6) 0.0366(8) 0.0107(5) 0.0044(6) 0.0099(5)
O4 0.0367(6) 0.0378(6) 0.0331(7) -0.0054(5) 0.0068(5) 0.0270(5)
O7 0.0347(13) 0.0316(12) 0.0429(17) -0.0074(11) -0.0055(11) 0.0112(11)
O8 0.0354(13) 0.0337(12) 0.0452(17) 0.0105(11) 0.0099(11) 0.0172(10)
O9 0.0323(12) 0.0393(13) 0.0377(16) -0.0070(11) -0.0048(11) 0.0168(11)
O10 0.0367(13) 0.0347(13) 0.0315(14) 0.0092(10) 0.0099(11) 0.0119(11)
S2 0.0329(3) 0.0330(3) 0.0332(3) -0.0047(3) 0.0027(3) 0.0142(3)

loop_
_atom_type_symbol
_atom_type_description
_atom_type_scat_dispersion_real
_atom_type_scat_dispersion_imag
_atom_type_scat_source
C C 0.0033 0.0016 'International Tables Vol C Tables 4.2.6.8 and 6.1.1.4'
H H 0.0000 0.0000 'International Tables Vol C Tables 4.2.6.8 and 6.1.1.4'
N N 0.0061 0.0033 'International Tables Vol C Tables 4.2.6.8 and 6.1.1.4'
O O 0.0106 0.0060 'International Tables Vol C Tables 4.2.6.8 and 6.1.1.4'
Cu Cu 0.3201 1.2651 'International Tables Vol C Tables 4.2.6.8 and 6.1.1.4'
S S 0.1246 0.1234 'International Tables Vol C Tables 4.2.6.8 and 6.1.1.4'

loop_
_geom_angle_atom_site_label_1
_geom_angle_atom_site_label_2
_geom_angle_atom_site_label_3
_geom_angle
_geom_angle_site_symmetry_1
_geom_angle_site_symmetry_3
_geom_angle_publ_flag
O5 O6 S1 63.1(2) 12_556 . ?
O5 O6 O5 60.2(4) 12_556 11_556 ?
S1 O6 O5 58.9(2) . 11_556 ?
O5 O6 O6 68.3(2) 12_556 12_556 ?
S1 O6 O6 56.81(7) . 12_556 ?
O5 O6 O6 109.8(2) 11_556 12_556 ?
O5 O6 O6 112.5(2) 12_556 11_556 ?
S1 O6 O6 56.81(7) . 11_556 ?
O5 O6 O6 64.2(2) 11_556 11_556 ?
O6 O6 O6 99.7(4) 12_556 11_556 ?
O5 O6 O5 113.4(4) 12_556 . ?
S1 O6 O5 56.3(2) . . ?
O5 O6 O5 104.6(4) 11_556 . ?
O6 O6 O5 57.5(3) 12_556 . ?
O6 O6 O5 50.5(3) 11_556 . ?
O6 O5 S1 60.2(3) 11_556 . ?
O6 O5 O5 112.9(3) 11_556 2 ?
S1 O5 O5 59.84(14) . 2 ?
O6 O5 O5 65.9(4) 11_556 3 ?
S1 O5 O5 59.84(14) . 3 ?
O5 O5 O5 60.003(1) 2 3 ?
O6 O5 O6 109.3(5) 11_556 12_556 ?
S1 O5 O6 56.4(2) . 12_556 ?
O5 O5 O6 54.0(3) 2 12_556 ?
O5 O5 O6 103.4(3) 3 12_556 ?
O6 O5 O6 61.3(2) 11_556 . ?
S1 O5 O6 54.0(2) . . ?
O5 O5 O6 102.6(2) 2 . ?
O5 O5 O6 108.9(2) 3 . ?
O6 O5 O6 58.2(2) 12_556 . ?
O6 S1 O6 180.0(5) . 10_556 ?
O6 S1 O6 66.38(14) . 11_556 ?
O6 S1 O6 113.62(14) 10_556 11_556 ?
O6 S1 O6 113.62(14) . 2 ?
O6 S1 O6 66.38(14) 10_556 2 ?
O6 S1 O6 180.00(15) 11_556 2 ?
O6 S1 O6 66.38(14) . 12_556 ?
O6 S1 O6 113.62(14) 10_556 12_556 ?
O6 S1 O6 113.62(14) 11_556 12_556 ?
O6 S1 O6 66.38(14) 2 12_556 ?
O6 S1 O6 113.62(14) . 3 ?
O6 S1 O6 66.38(14) 10_556 3 ?
O6 S1 O6 66.38(14) 11_556 3 ?
O6 S1 O6 113.62(14) 2 3 ?
O6 S1 O6 180.0(4) 12_556 3 ?
O6 S1 O5 69.7(2) . . ?
O6 S1 O5 110.3(2) 10_556 . ?
O6 S1 O5 56.7(2) 11_556 . ?
O6 S1 O5 123.3(2) 2 . ?
O6 S1 O5 64.8(3) 12_556 . ?
O6 S1 O5 115.2(3) 3 . ?
O6 S1 O5 64.8(3) . 11_556 ?
O6 S1 O5 115.2(3) 10_556 11_556 ?
O6 S1 O5 69.7(2) 11_556 11_556 ?
O6 S1 O5 110.3(2) 2 11_556 ?
O6 S1 O5 123.3(2) 12_556 11_556 ?
O6 S1 O5 56.7(2) 3 11_556 ?
O5 S1 O5 119.7(3) . 11_556 ?
O6 S1 O5 115.2(3) . 2 ?
O6 S1 O5 64.8(3) 10_556 2 ?
O6 S1 O5 110.3(2) 11_556 2 ?
O6 S1 O5 69.7(2) 2 2 ?
O6 S1 O5 56.7(2) 12_556 2 ?
O6 S1 O5 123.3(2) 3 2 ?
O5 S1 O5 60.3(3) . 2 ?
O5 S1 O5 180.0(3) 11_556 2 ?
O6 S1 O5 56.7(2) . 12_556 ?
O6 S1 O5 123.3(2) 10_556 12_556 ?
O6 S1 O5 115.2(3) 11_556 12_556 ?
O6 S1 O5 64.8(3) 2 12_556 ?
O6 S1 O5 69.7(2) 12_556 12_556 ?
O6 S1 O5 110.3(2) 3 12_556 ?
O5 S1 O5 119.7(3) . 12_556 ?
O5 S1 O5 60.3(3) 11_556 12_556 ?
O5 S1 O5 119.7(3) 2 12_556 ?
O6 S1 O5 123.3(2) . 3 ?
O6 S1 O5 56.7(2) 10_556 3 ?
O6 S1 O5 64.8(3) 11_556 3 ?
O6 S1 O5 115.2(3) 2 3 ?
O6 S1 O5 110.3(2) 12_556 3 ?
O6 S1 O5 69.7(2) 3 3 ?
O5 S1 O5 60.3(3) . 3 ?
O5 S1 O5 119.7(3) 11_556 3 ?
O5 S1 O5 60.3(3) 2 3 ?
O5 S1 O5 180.0(3) 12_556 3 ?
O6 S1 O5 110.3(2) . 10_556 ?
O6 S1 O5 69.7(2) 10_556 10_556 ?
O6 S1 O5 123.3(2) 11_556 10_556 ?
O6 S1 O5 56.7(2) 2 10_556 ?
O6 S1 O5 115.2(3) 12_556 10_556 ?
O6 S1 O5 64.8(3) 3 10_556 ?
O5 S1 O5 180.0(6) . 10_556 ?
O5 S1 O5 60.3(3) 11_556 10_556 ?
O5 S1 O5 119.7(3) 2 10_556 ?
O5 S1 O5 60.3(3) 12_556 10_556 ?
O5 S1 O5 119.7(3) 3 10_556 ?
C2 C1 N1 119.65(16) . . ?
C2 C1 H1A 120.2 . . ?
N1 C1 H1A 120.2 . . ?
C3 C2 C1 120.49(17) . . ?
C3 C2 N2 119.76(15) . . ?
C1 C2 N2 119.73(15) . . ?
C4 C3 C2 119.36(16) . . ?
C4 C3 H3A 120.3 . . ?
C2 C3 H3A 120.3 . . ?
C5 C4 C3 120.57(17) . . ?
C5 C4 H4A 119.7 . . ?
C3 C4 H4A 119.7 . . ?
C4 C5 N1 119.85(17) . . ?
C4 C5 H5A 120.1 . . ?
N1 C5 H5A 120.1 . . ?
O1 C6 N2 124.71(17) . . ?
O1 C6 N3 121.12(17) . . ?
N2 C6 N3 114.14(15) . . ?
C8 C7 C12 119.83(16) . . ?
C8 C7 N3 120.22(16) . . ?
C12 C7 N3 119.94(16) . . ?
C9 C8 C7 120.01(17) . . ?
C9 C8 H8A 120.0 . . ?
C7 C8 H8A 120.0 . . ?
C8 C9 C10 120.42(17) . . ?
C8 C9 H9A 119.8 . . ?
C10 C9 H9A 119.8 . . ?
C11 C10 C9 119.44(16) . . ?
C11 C10 H10A 120.3 . . ?
C9 C10 H10A 120.3 . . ?
C12 C11 C10 120.36(17) . . ?
C12 C11 C16 120.07(17) . . ?
C10 C11 C16 119.56(16) . . ?
C11 C12 C13 119.78(17) . . ?
C11 C12 C7 119.94(16) . . ?
C13 C12 C7 120.28(16) . . ?
C12 C13 C14 120.51(17) . . ?
C12 C13 H13A 119.7 . . ?
C14 C13 H13A 119.7 . . ?
C15 C14 C13 119.85(17) . . ?
C15 C14 H14A 120.1 . . ?
C13 C14 H14A 120.1 . . ?
C14 C15 C16 119.94(17) . . ?
C14 C15 H15A 120.0 . . ?
C16 C15 H15A 120.0 . . ?
C15 C16 C11 119.83(17) . . ?
C15 C16 H16A 120.1 . . ?
C11 C16 H16A 120.1 . . ?
C18 C17 N4 119.96(16) . . ?
C18 C17 H17A 120.0 . . ?
N4 C17 H17A 120.0 . . ?
C19 C18 C17 120.70(17) . . ?
C19 C18 N5 122.13(16) . . ?
C17 C18 N5 117.17(16) . . ?
C18 C19 C20 120.43(16) . . ?
C18 C19 H19A 119.8 . . ?
C20 C19 H19A 119.8 . . ?
C19 C20 C21 119.18(16) . . ?
C19 C20 H20A 120.4 . . ?
C21 C20 H20A 120.4 . . ?
N4 C21 C20 119.58(17) . . ?
N4 C21 H21A 120.2 . . ?
C20 C21 H21A 120.2 . . ?
O2 C22 N6 126.59(16) . . ?
O2 C22 N5 122.57(17) . . ?
N6 C22 N5 110.77(15) . . ?
N6 C23 C24 120.51(16) . . ?
N6 C23 C28 118.43(16) . . ?
C24 C23 C28 120.67(16) . . ?
C23 C24 C25 119.95(18) . . ?
C23 C24 H24A 120.0 . . ?
C25 C24 H24A 120.0 . . ?
C26 C25 C24 119.94(17) . . ?
C26 C25 H25A 120.0 . . ?
C24 C25 H25A 120.0 . . ?
C25 C26 C27 120.50(16) . . ?
C25 C26 H26A 119.8 . . ?
C27 C26 H26A 119.8 . . ?
C32 C27 C28 120.76(17) . . ?
C32 C27 C26 119.74(16) . . ?
C28 C27 C26 119.49(17) . . ?
C29 C28 C23 120.96(17) . . ?
C29 C28 C27 119.58(18) . . ?
C23 C28 C27 119.45(17) . . ?
C28 C29 C30 120.39(16) . . ?
C28 C29 H29A 119.8 . . ?
C30 C29 H29A 119.8 . . ?
C31 C30 C29 119.53(17) . . ?
C31 C30 H30A 120.2 . . ?
C29 C30 H30A 120.2 . . ?
C32 C31 C30 120.39(18) . . ?
C32 C31 H31A 119.8 . . ?
C30 C31 H31A 119.8 . . ?
C27 C32 C31 119.33(18) . . ?
C27 C32 H32A 120.3 . . ?
C31 C32 H32A 120.3 . . ?
O3 C33 N7 120.64(18) . . ?
O3 C33 H33 119.7 . . ?
N7 C33 H33 119.7 . . ?
N7 C34 H34A 109.5 . . ?
N7 C34 H34B 109.5 . . ?
H34A C34 H34B 109.5 . . ?
N7 C34 H34C 109.5 . . ?
H34A C34 H34C 109.5 . . ?
H34B C34 H34C 109.5 . . ?
N7 C35 H35A 109.5 . . ?
N7 C35 H35B 109.5 . . ?
H35A C35 H35B 109.5 . . ?
N7 C35 H35C 109.5 . . ?
H35A C35 H35C 109.5 . . ?
H35B C35 H35C 109.5 . . ?
O4 C36 N8 118.61(17) . . ?
O4 C36 H36 120.7 . . ?
N8 C36 H36 120.7 . . ?
N8 C37 H37A 109.5 . . ?
N8 C37 H37C 109.5 . . ?
H37A C37 H37C 109.5 . . ?
N8 C37 H37B 109.5 . . ?
H37A C37 H37B 109.5 . . ?
H37C C37 H37B 109.5 . . ?
N8 C38 H38A 109.5 . . ?
N8 C38 H38B 109.5 . . ?
H38A C38 H38B 109.5 . . ?
N8 C38 H38C 109.5 . . ?
H38A C38 H38C 109.5 . . ?
H38B C38 H38C 109.5 . . ?
N1 Cu1 N1 180.0 . 10 ?
N1 Cu1 N1 83.76(5) . 12 ?
N1 Cu1 N1 96.24(5) 10 12 ?
N1 Cu1 N1 96.24(5) . 3 ?
N1 Cu1 N1 83.76(5) 10 3 ?
N1 Cu1 N1 180.00(11) 12 3 ?
N1 Cu1 N1 96.24(5) . 2 ?
N1 Cu1 N1 83.76(5) 10 2 ?
N1 Cu1 N1 83.76(5) 12 2 ?
N1 Cu1 N1 96.24(5) 3 2 ?
N1 Cu1 N1 83.76(5) . 11 ?
N1 Cu1 N1 96.24(5) 10 11 ?
N1 Cu1 N1 96.24(5) 12 11 ?
N1 Cu1 N1 83.76(5) 3 11 ?
N1 Cu1 N1 180.00(11) 2 11 ?
O3 Cu2 O3 180.0 . 16 ?
O3 Cu2 N4 91.75(5) . . ?
O3 Cu2 N4 88.26(5) 16 . ?
O3 Cu2 N4 88.26(5) . 16 ?
O3 Cu2 N4 91.74(5) 16 16 ?
N4 Cu2 N4 180.0 . 16 ?
C5 N1 C1 120.08(15) . . ?
C5 N1 Cu1 119.27(12) . . ?
C1 N1 Cu1 120.64(11) . . ?
C6 N2 C2 143.69(16) . . ?
C6 N2 H2A 108.2 . . ?
C2 N2 H2A 108.2 . . ?
C6 N3 C7 114.97(15) . . ?
C6 N3 H3B 122.5 . . ?
C7 N3 H3B 122.5 . . ?
C17 N4 C21 120.14(16) . . ?
C17 N4 Cu2 117.02(12) . . ?
C21 N4 Cu2 122.83(12) . . ?
C22 N5 C18 122.04(15) . . ?
C22 N5 H5B 119.0 . . ?
C18 N5 H5B 119.0 . . ?
C23 N6 C22 118.11(15) . . ?
C23 N6 H6A 120.9 . . ?
C22 N6 H6A 120.9 . . ?
C33 N7 C34 120.06(15) . . ?
C33 N7 C35 123.38(16) . . ?
C34 N7 C35 116.53(15) . . ?
C36 N8 C38 131.82(15) . . ?
C36 N8 C37 115.63(15) . . ?
C38 N8 C37 112.04(15) . . ?
C33 O3 Cu2 120.89(12) . . ?
S2 O7 O10 56.12(13) . 16_556 ?
S2 O7 O8 55.80(13) . 16_556 ?
O10 O7 O8 92.51(18) 16_556 16_556 ?
S2 O7 O9 54.75(12) . 16_556 ?
O10 O7 O9 92.04(18) 16_556 16_556 ?
O8 O7 O9 88.89(19) 16_556 16_556 ?
S2 O8 O7 55.68(13) . 16_556 ?
S2 O8 O10 53.89(12) . 16_556 ?
O7 O8 O10 92.25(17) 16_556 16_556 ?
S2 O8 O9 53.19(12) . 16_556 ?
O7 O8 O9 88.81(18) 16_556 16_556 ?
O10 O8 O9 86.89(16) 16_556 16_556 ?
S2 O9 O10 54.59(13) . 16_556 ?
S2 O9 O7 54.34(12) . 16_556 ?
O10 O9 O7 91.53(18) 16_556 16_556 ?
S2 O9 O8 52.92(11) . 16_556 ?
O10 O9 O8 86.54(17) 16_556 16_556 ?
O7 O9 O8 88.56(17) 16_556 16_556 ?
S2 O10 O7 56.19(14) . 16_556 ?
S2 O10 O9 55.07(12) . 16_556 ?
O7 O10 O9 92.13(19) 16_556 16_556 ?
S2 O10 O8 54.08(13) . 16_556 ?
O7 O10 O8 92.48(18) 16_556 16_556 ?
O9 O10 O8 86.95(17) 16_556 16_556 ?
O10 S2 O10 179.998(1) 16_556 . ?
O10 S2 O7 112.32(14) 16_556 16_556 ?
O10 S2 O7 67.68(14) . 16_556 ?
O10 S2 O7 67.68(14) 16_556 . ?
O10 S2 O7 112.31(14) . . ?
O7 S2 O7 180.00(15) 16_556 . ?
O10 S2 O8 107.98(15) 16_556 16_556 ?
O10 S2 O8 72.02(15) . 16_556 ?
O7 S2 O8 111.48(14) 16_556 16_556 ?
O7 S2 O8 68.51(14) . 16_556 ?
O10 S2 O8 72.02(15) 16_556 . ?
O10 S2 O8 107.98(15) . . ?
O7 S2 O8 68.52(14) 16_556 . ?
O7 S2 O8 111.49(14) . . ?
O8 S2 O8 179.996(1) 16_556 . ?
O10 S2 O9 70.34(14) 16_556 . ?
O10 S2 O9 109.66(14) . . ?
O7 S2 O9 70.91(13) 16_556 . ?
O7 S2 O9 109.09(13) . . ?
O8 S2 O9 73.89(14) 16_556 . ?
O8 S2 O9 106.11(14) . . ?
O10 S2 O9 109.67(14) 16_556 16_556 ?
O10 S2 O9 70.33(14) . 16_556 ?
O7 S2 O9 109.10(13) 16_556 16_556 ?
O7 S2 O9 70.90(13) . 16_556 ?
O8 S2 O9 106.10(14) 16_556 16_556 ?
O8 S2 O9 73.90(14) . 16_556 ?
O9 S2 O9 179.992(1) . 16_556 ?

loop_
_geom_bond_atom_site_label_1
_geom_bond_atom_site_label_2
_geom_bond_distance
_geom_bond_site_symmetry_2
_geom_bond_publ_flag
O6 O5 1.284(6) 12_556 ?
O6 S1 1.333(4) . ?
O6 O5 1.449(6) 11_556 ?
O6 O6 1.460(5) 12_556 ?
O6 O6 1.460(5) 11_556 ?
O6 O5 1.546(6) . ?
O5 O6 1.284(6) 11_556 ?
O5 S1 1.370(4) . ?
O5 O5 1.377(6) 2 ?
O5 O5 1.377(6) 3 ?
O5 O6 1.449(6) 12_556 ?
S1 O6 1.333(4) 10_556 ?
S1 O6 1.333(4) 11_556 ?
S1 O6 1.333(3) 2 ?
S1 O6 1.333(4) 12_556 ?
S1 O6 1.333(4) 3 ?
S1 O5 1.371(4) 11_556 ?
S1 O5 1.371(4) 2 ?
S1 O5 1.371(4) 12_556 ?
S1 O5 1.371(4) 3 ?
S1 O5 1.371(4) 10_556 ?
C1 C2 1.391(2) . ?
C1 N1 1.391(2) . ?
C1 H1A 0.9500 . ?
C2 C3 1.391(2) . ?
C2 N2 1.463(2) . ?
C3 C4 1.388(3) . ?
C3 H3A 0.9500 . ?
C4 C5 1.388(2) . ?
C4 H4A 0.9500 . ?
C5 N1 1.389(2) . ?
C5 H5A 0.9500 . ?
C6 O1 1.252(2) . ?
C6 N2 1.353(2) . ?
C6 N3 1.356(2) . ?
C7 C8 1.389(2) . ?
C7 C12 1.395(3) . ?
C7 N3 1.482(2) . ?
C8 C9 1.384(2) . ?
C8 H8A 0.9500 . ?
C9 C10 1.394(3) . ?
C9 H9A 0.9500 . ?
C10 C11 1.389(3) . ?
C10 H10A 0.9500 . ?
C11 C12 1.387(2) . ?
C11 C16 1.399(3) . ?
C12 C13 1.387(2) . ?
C13 C14 1.392(3) . ?
C13 H13A 0.9500 . ?
C14 C15 1.388(3) . ?
C14 H14A 0.9500 . ?
C15 C16 1.394(3) . ?
C15 H15A 0.9500 . ?
C16 H16A 0.9500 . ?
C17 C18 1.376(2) . ?
C17 N4 1.392(2) . ?
C17 H17A 0.9500 . ?
C18 C19 1.372(2) . ?
C18 N5 1.439(2) . ?
C19 C20 1.400(2) . ?
C19 H19A 0.9500 . ?
C20 C21 1.402(3) . ?
C20 H20A 0.9500 . ?
C21 N4 1.392(2) . ?
C21 H21A 0.9500 . ?
C22 O2 1.188(2) . ?
C22 N6 1.381(2) . ?
C22 N5 1.413(2) . ?
C23 N6 1.375(2) . ?
C23 C24 1.387(2) . ?
C23 C28 1.392(2) . ?
C24 C25 1.397(2) . ?
C24 H24A 0.9500 . ?
C25 C26 1.374(3) . ?
C25 H25A 0.9500 . ?
C26 C27 1.409(2) . ?
C26 H26A 0.9500 . ?
C27 C32 1.383(3) . ?
C27 C28 1.397(2) . ?
C28 C29 1.375(2) . ?
C29 C30 1.396(3) . ?
C29 H29A 0.9500 . ?
C30 C31 1.393(2) . ?
C30 H30A 0.9500 . ?
C31 C32 1.388(2) . ?
C31 H31A 0.9500 . ?
C32 H32A 0.9500 . ?
C33 O3 1.248(2) . ?
C33 N7 1.385(2) . ?
C33 H33 0.9500 . ?
C34 N7 1.495(2) . ?
C34 H34A 0.9800 . ?
C34 H34B 0.9800 . ?
C34 H34C 0.9800 . ?
C35 N7 1.498(2) . ?
C35 H35A 0.9800 . ?
C35 H35B 0.9800 . ?
C35 H35C 0.9800 . ?
C36 O4 1.259(2) . ?
C36 N8 1.394(2) . ?
C36 H36 0.9500 . ?
C37 N8 1.508(2) . ?
C37 H37A 0.9800 . ?
C37 H37C 0.9800 . ?
C37 H37B 0.9800 . ?
C38 N8 1.481(2) . ?
C38 H38A 0.9800 . ?
C38 H38B 0.9800 . ?
C38 H38C 0.9800 . ?
Cu1 N1 2.0555(15) . ?
Cu1 N1 2.0556(15) 10 ?
Cu1 N1 2.0556(15) 12 ?
Cu1 N1 2.0556(15) 3 ?
Cu1 N1 2.0556(15) 2 ?
Cu1 N1 2.0556(15) 11 ?
Cu2 O3 2.0087(12) . ?
Cu2 O3 2.0088(12) 16 ?
Cu2 N4 2.0457(15) . ?
Cu2 N4 2.0459(15) 16 ?
N2 H2A 0.8800 . ?
N3 H3B 0.8800 . ?
N5 H5B 0.8800 . ?
N6 H6A 0.8800 . ?
O7 S2 1.365(3) . ?
O7 O10 1.520(3) 16_556 ?
O7 O8 1.538(3) 16_556 ?
O7 O9 1.588(3) 16_556 ?
O8 S2 1.367(2) . ?
O8 O7 1.538(3) 16_556 ?
O8 O10 1.606(3) 16_556 ?
O8 O9 1.647(3) 16_556 ?
O9 S2 1.372(2) . ?
O9 O10 1.576(3) 16_556 ?
O9 O7 1.588(3) 16_556 ?
O9 O8 1.647(3) 16_556 ?
O10 S2 1.364(3) . ?
O10 O7 1.520(3) 16_556 ?
O10 O9 1.576(3) 16_556 ?
O10 O8 1.606(3) 16_556 ?
S2 O10 1.364(3) 16_556 ?
S2 O7 1.365(3) 16_556 ?
S2 O8 1.367(2) 16_556 ?
S2 O9 1.372(2) 16_556 ?

loop_
_geom_torsion_atom_site_label_1
_geom_torsion_atom_site_label_2
_geom_torsion_atom_site_label_3
_geom_torsion_atom_site_label_4
_geom_torsion
_geom_torsion_site_symmetry_1
_geom_torsion_site_symmetry_2
_geom_torsion_site_symmetry_3
_geom_torsion_site_symmetry_4
_geom_torsion_publ_flag
O5 O6 O5 O6 -100.5(2) 12_556 . . 11_556 ?
S1 O6 O5 O6 -72.40(18) . . . 11_556 ?
O5 O6 O5 O6 -37.1(3) 11_556 . . 11_556 ?
O6 O6 O5 O6 -141.6(3) 12_556 . . 11_556 ?
O5 O6 O5 S1 -28.1(3) 12_556 . . . ?
O5 O6 O5 S1 35.3(2) 11_556 . . . ?
O6 O6 O5 S1 -69.18(15) 12_556 . . . ?
O6 O6 O5 S1 72.40(18) 11_556 . . . ?
O5 O6 O5 O5 8.9(6) 12_556 . . 2 ?
S1 O6 O5 O5 37.0(3) . . . 2 ?
O5 O6 O5 O5 72.3(4) 11_556 . . 2 ?
O6 O6 O5 O5 -32.1(4) 12_556 . . 2 ?
O6 O6 O5 O5 109.4(4) 11_556 . . 2 ?
O5 O6 O5 O5 -53.4(6) 12_556 . . 3 ?
S1 O6 O5 O5 -25.2(3) . . . 3 ?
O5 O6 O5 O5 10.0(5) 11_556 . . 3 ?
O6 O6 O5 O5 -94.4(4) 12_556 . . 3 ?
O6 O6 O5 O5 47.2(4) 11_556 . . 3 ?
O5 O6 O5 O6 41.0(3) 12_556 . . 12_556 ?
S1 O6 O5 O6 69.18(15) . . . 12_556 ?
O5 O6 O5 O6 104.46(17) 11_556 . . 12_556 ?
O6 O6 O5 O6 141.6(3) 11_556 . . 12_556 ?
O5 O6 S1 O6 -26.8(6) 12_556 . . 10_556 ?
O5 O6 S1 O6 42.9(6) 11_556 . . 10_556 ?
O6 O6 S1 O6 -107.4(6) 12_556 . . 10_556 ?
O6 O6 S1 O6 120.7(6) 11_556 . . 10_556 ?
O5 O6 S1 O6 -177.8(6) . . . 10_556 ?
O5 O6 S1 O6 -147.6(4) 12_556 . . 11_556 ?
O5 O6 S1 O6 -77.8(3) 11_556 . . 11_556 ?
O6 O6 S1 O6 131.9(5) 12_556 . . 11_556 ?
O5 O6 S1 O6 61.5(3) . . . 11_556 ?
O5 O6 S1 O6 32.4(4) 12_556 . . 2 ?
O5 O6 S1 O6 102.2(3) 11_556 . . 2 ?
O6 O6 S1 O6 -48.1(5) 12_556 . . 2 ?
O6 O6 S1 O6 180.0 11_556 . . 2 ?
O5 O6 S1 O6 -118.5(3) . . . 2 ?
O5 O6 S1 O6 80.5(3) 12_556 . . 12_556 ?
O5 O6 S1 O6 150.3(3) 11_556 . . 12_556 ?
O6 O6 S1 O6 -131.9(5) 11_556 . . 12_556 ?
O5 O6 S1 O6 -70.5(3) . . . 12_556 ?
O5 O6 S1 O6 -99.5(3) 12_556 . . 3 ?
O5 O6 S1 O6 -29.7(3) 11_556 . . 3 ?
O6 O6 S1 O6 180.0 12_556 . . 3 ?
O6 O6 S1 O6 48.1(5) 11_556 . . 3 ?
O5 O6 S1 O6 109.5(3) . . . 3 ?
O5 O6 S1 O5 151.0(4) 12_556 . . . ?
O5 O6 S1 O5 -139.2(3) 11_556 . . . ?
O6 O6 S1 O5 70.5(3) 12_556 . . . ?
O6 O6 S1 O5 -61.5(3) 11_556 . . . ?
O5 O6 S1 O5 -69.8(4) 12_556 . . 11_556 ?
O6 O6 S1 O5 -150.3(3) 12_556 . . 11_556 ?
O6 O6 S1 O5 77.8(3) 11_556 . . 11_556 ?
O5 O6 S1 O5 139.2(3) . . . 11_556 ?
O5 O6 S1 O5 110.2(4) 12_556 . . 2 ?
O5 O6 S1 O5 180.0 11_556 . . 2 ?
O6 O6 S1 O5 29.7(3) 12_556 . . 2 ?
O6 O6 S1 O5 -102.2(3) 11_556 . . 2 ?
O5 O6 S1 O5 -40.8(3) . . . 2 ?
O5 O6 S1 O5 69.8(4) 11_556 . . 12_556 ?
O6 O6 S1 O5 -80.5(3) 12_556 . . 12_556 ?
O6 O6 S1 O5 147.6(4) 11_556 . . 12_556 ?
O5 O6 S1 O5 -151.0(4) . . . 12_556 ?
O5 O6 S1 O5 180.0 12_556 . . 3 ?
O5 O6 S1 O5 -110.2(4) 11_556 . . 3 ?
O6 O6 S1 O5 99.5(3) 12_556 . . 3 ?
O6 O6 S1 O5 -32.4(4) 11_556 . . 3 ?
O5 O6 S1 O5 29.0(4) . . . 3 ?
O5 O6 S1 O5 -29.0(4) 12_556 . . 10_556 ?
O5 O6 S1 O5 40.8(3) 11_556 . . 10_556 ?
O6 O6 S1 O5 -109.5(3) 12_556 . . 10_556 ?
O6 O6 S1 O5 118.5(3) 11_556 . . 10_556 ?
O5 O6 S1 O5 180.0 . . . 10_556 ?
O6 O5 S1 O6 74.43(15) 11_556 . . . ?
O5 O5 S1 O6 -137.2(4) 2 . . . ?
O5 O5 S1 O6 152.2(4) 3 . . . ?
O6 O5 S1 O6 -72.65(16) 12_556 . . . ?
O6 O5 S1 O6 -105.57(15) 11_556 . . 10_556 ?
O5 O5 S1 O6 42.8(4) 2 . . 10_556 ?
O5 O5 S1 O6 -27.8(4) 3 . . 10_556 ?
O6 O5 S1 O6 107.35(16) 12_556 . . 10_556 ?
O6 O5 S1 O6 180.0 . . . 10_556 ?
O5 O5 S1 O6 148.4(4) 2 . . 11_556 ?
O5 O5 S1 O6 77.8(4) 3 . . 11_556 ?
O6 O5 S1 O6 -147.1(3) 12_556 . . 11_556 ?
O6 O5 S1 O6 -74.43(15) . . . 11_556 ?
O6 O5 S1 O6 180.0 11_556 . . 2 ?
O5 O5 S1 O6 -31.6(4) 2 . . 2 ?
O5 O5 S1 O6 -102.2(4) 3 . . 2 ?
O6 O5 S1 O6 32.9(3) 12_556 . . 2 ?
O6 O5 S1 O6 105.57(15) . . . 2 ?
O6 O5 S1 O6 147.1(3) 11_556 . . 12_556 ?
O5 O5 S1 O6 -64.5(4) 2 . . 12_556 ?
O5 O5 S1 O6 -135.2(3) 3 . . 12_556 ?
O6 O5 S1 O6 72.65(16) . . . 12_556 ?
O6 O5 S1 O6 -32.9(3) 11_556 . . 3 ?
O5 O5 S1 O6 115.5(4) 2 . . 3 ?
O5 O5 S1 O6 44.8(3) 3 . . 3 ?
O6 O5 S1 O6 180.0 12_556 . . 3 ?
O6 O5 S1 O6 -107.35(16) . . . 3 ?
O6 O5 S1 O5 31.6(4) 11_556 . . 11_556 ?
O5 O5 S1 O5 180.0 2 . . 11_556 ?
O5 O5 S1 O5 109.34(11) 3 . . 11_556 ?
O6 O5 S1 O5 -115.5(4) 12_556 . . 11_556 ?
O6 O5 S1 O5 -42.8(4) . . . 11_556 ?
O6 O5 S1 O5 -148.4(4) 11_556 . . 2 ?
O5 O5 S1 O5 -70.66(11) 3 . . 2 ?
O6 O5 S1 O5 64.5(4) 12_556 . . 2 ?
O6 O5 S1 O5 137.2(4) . . . 2 ?
O6 O5 S1 O5 102.2(4) 11_556 . . 12_556 ?
O5 O5 S1 O5 -109.34(11) 2 . . 12_556 ?
O5 O5 S1 O5 180.0 3 . . 12_556 ?
O6 O5 S1 O5 -44.8(3) 12_556 . . 12_556 ?
O6 O5 S1 O5 27.8(4) . . . 12_556 ?
O6 O5 S1 O5 -77.8(4) 11_556 . . 3 ?
O5 O5 S1 O5 70.66(11) 2 . . 3 ?
O6 O5 S1 O5 135.2(3) 12_556 . . 3 ?
O6 O5 S1 O5 -152.2(4) . . . 3 ?
O6 O5 S1 O5 -113.9(4) 11_556 . . 10_556 ?
O5 O5 S1 O5 34.5(4) 2 . . 10_556 ?
O5 O5 S1 O5 -36.2(3) 3 . . 10_556 ?
O6 O5 S1 O5 99.0(3) 12_556 . . 10_556 ?
O6 O5 S1 O5 171.6(3) . . . 10_556 ?
N1 C1 C2 C3 1.1(3) . . . . ?
N1 C1 C2 N2 179.16(16) . . . . ?
C1 C2 C3 C4 -0.4(3) . . . . ?
N2 C2 C3 C4 -178.41(16) . . . . ?
C2 C3 C4 C5 -0.3(3) . . . . ?
C3 C4 C5 N1 0.3(3) . . . . ?
C12 C7 C8 C9 0.1(3) . . . . ?
N3 C7 C8 C9 -178.57(16) . . . . ?
C7 C8 C9 C10 -0.4(3) . . . . ?
C8 C9 C10 C11 0.2(3) . . . . ?
C9 C10 C11 C12 0.3(3) . . . . ?
C9 C10 C11 C16 179.07(16) . . . . ?
C10 C11 C12 C13 -179.80(16) . . . . ?
C16 C11 C12 C13 1.4(3) . . . . ?
C10 C11 C12 C7 -0.6(3) . . . . ?
C16 C11 C12 C7 -179.39(16) . . . . ?
C8 C7 C12 C11 0.4(3) . . . . ?
N3 C7 C12 C11 179.07(16) . . . . ?
C8 C7 C12 C13 179.63(16) . . . . ?
N3 C7 C12 C13 -1.7(3) . . . . ?
C11 C12 C13 C14 -1.0(3) . . . . ?
C7 C12 C13 C14 179.75(16) . . . . ?
C12 C13 C14 C15 0.7(3) . . . . ?
C13 C14 C15 C16 -0.8(3) . . . . ?
C14 C15 C16 C11 1.1(3) . . . . ?
C12 C11 C16 C15 -1.5(3) . . . . ?
C10 C11 C16 C15 179.74(17) . . . . ?
N4 C17 C18 C19 -0.1(3) . . . . ?
N4 C17 C18 N5 178.97(15) . . . . ?
C17 C18 C19 C20 0.3(3) . . . . ?
N5 C18 C19 C20 -178.71(15) . . . . ?
C18 C19 C20 C21 0.1(3) . . . . ?
C19 C20 C21 N4 -0.7(3) . . . . ?
N6 C23 C24 C25 172.62(16) . . . . ?
C28 C23 C24 C25 0.0(3) . . . . ?
C23 C24 C25 C26 -0.8(3) . . . . ?
C24 C25 C26 C27 0.5(3) . . . . ?
C25 C26 C27 C32 179.00(18) . . . . ?
C25 C26 C27 C28 0.5(3) . . . . ?
N6 C23 C28 C29 6.9(3) . . . . ?
C24 C23 C28 C29 179.70(17) . . . . ?
N6 C23 C28 C27 -171.74(17) . . . . ?
C24 C23 C28 C27 1.1(3) . . . . ?
C32 C27 C28 C29 1.6(3) . . . . ?
C26 C27 C28 C29 -179.95(17) . . . . ?
C32 C27 C28 C23 -179.76(18) . . . . ?
C26 C27 C28 C23 -1.3(3) . . . . ?
C23 C28 C29 C30 -179.67(18) . . . . ?
C27 C28 C29 C30 -1.0(3) . . . . ?
C28 C29 C30 C31 0.5(3) . . . . ?
C29 C30 C31 C32 -0.5(3) . . . . ?
C28 C27 C32 C31 -1.6(3) . . . . ?
C26 C27 C32 C31 179.98(18) . . . . ?
C30 C31 C32 C27 1.0(3) . . . . ?
C4 C5 N1 C1 0.5(3) . . . . ?
C4 C5 N1 Cu1 179.30(13) . . . . ?
C2 C1 N1 C5 -1.2(3) . . . . ?
C2 C1 N1 Cu1 -179.97(13) . . . . ?
N1 Cu1 N1 C5 -119.6(4) 10 . . . ?
N1 Cu1 N1 C5 -64.19(15) 12 . . . ?
N1 Cu1 N1 C5 115.81(15) 3 . . . ?
N1 Cu1 N1 C5 -147.18(14) 2 . . . ?
N1 Cu1 N1 C5 32.82(14) 11 . . . ?
N1 Cu1 N1 C1 59.2(4) 10 . . . ?
N1 Cu1 N1 C1 114.61(11) 12 . . . ?
N1 Cu1 N1 C1 -65.39(11) 3 . . . ?
N1 Cu1 N1 C1 31.62(13) 2 . . . ?
N1 Cu1 N1 C1 -148.38(13) 11 . . . ?
O1 C6 N2 C2 -22.1(4) . . . . ?
N3 C6 N2 C2 159.5(2) . . . . ?
C3 C2 N2 C6 17.6(3) . . . . ?
C1 C2 N2 C6 -160.5(2) . . . . ?
O1 C6 N3 C7 20.1(3) . . . . ?
N2 C6 N3 C7 -161.38(15) . . . . ?
C8 C7 N3 C6 71.0(2) . . . . ?
C12 C7 N3 C6 -107.6(2) . . . . ?
C18 C17 N4 C21 -0.5(2) . . . . ?
C18 C17 N4 Cu2 179.54(12) . . . . ?
C20 C21 N4 C17 0.9(2) . . . . ?
C20 C21 N4 Cu2 -179.16(12) . . . . ?
O3 Cu2 N4 C17 -70.36(12) . . . . ?
O3 Cu2 N4 C17 109.63(12) 16 . . . ?
N4 Cu2 N4 C17 53.1(4) 16 . . . ?
O3 Cu2 N4 C21 109.73(14) . . . . ?
O3 Cu2 N4 C21 -70.28(14) 16 . . . ?
N4 Cu2 N4 C21 -126.8(4) 16 . . . ?
O2 C22 N5 C18 -0.7(3) . . . . ?
N6 C22 N5 C18 -177.79(15) . . . . ?
C19 C18 N5 C22 49.0(2) . . . . ?
C17 C18 N5 C22 -129.98(17) . . . . ?
C24 C23 N6 C22 39.8(2) . . . . ?
C28 C23 N6 C22 -147.38(17) . . . . ?
O2 C22 N6 C23 -5.6(3) . . . . ?
N5 C22 N6 C23 171.36(14) . . . . ?
O3 C33 N7 C34 152.56(17) . . . . ?
O3 C33 N7 C35 -29.8(3) . . . . ?
O4 C36 N8 C38 12.1(3) . . . . ?
O4 C36 N8 C37 -176.89(15) . . . . ?
N7 C33 O3 Cu2 179.61(12) . . . . ?
O3 Cu2 O3 C33 -54(3) 16 . . . ?
N4 Cu2 O3 C33 94.18(15) . . . . ?
N4 Cu2 O3 C33 -85.81(15) 16 . . . ?
O7 O10 S2 O10 -152(15) 16_556 . . 16_556 ?
O9 O10 S2 O10 86(15) 16_556 . . 16_556 ?
O8 O10 S2 O10 -29(15) 16_556 . . 16_556 ?
O9 O10 S2 O7 -121.48(16) 16_556 . . 16_556 ?
O8 O10 S2 O7 123.33(15) 16_556 . . 16_556 ?
O7 O10 S2 O7 180.001(2) 16_556 . . . ?
O9 O10 S2 O7 58.52(16) 16_556 . . . ?
O8 O10 S2 O7 -56.67(15) 16_556 . . . ?
O7 O10 S2 O8 -123.33(15) 16_556 . . 16_556 ?
O9 O10 S2 O8 115.19(15) 16_556 . . 16_556 ?
O7 O10 S2 O8 56.67(15) 16_556 . . . ?
O9 O10 S2 O8 -64.81(15) 16_556 . . . ?
O8 O10 S2 O8 180.001(1) 16_556 . . . ?
O7 O10 S2 O9 -58.52(16) 16_556 . . . ?
O9 O10 S2 O9 179.992(1) 16_556 . . . ?
O8 O10 S2 O9 64.80(15) 16_556 . . . ?
O7 O10 S2 O9 121.48(16) 16_556 . . 16_556 ?
O8 O10 S2 O9 -115.19(15) 16_556 . . 16_556 ?
O8 O7 S2 O10 -121.34(16) 16_556 . . 16_556 ?
O9 O7 S2 O10 121.81(16) 16_556 . . 16_556 ?
O10 O7 S2 O10 179.999(2) 16_556 . . . ?
O8 O7 S2 O10 58.66(16) 16_556 . . . ?
O9 O7 S2 O10 -58.19(16) 16_556 . . . ?
O10 O7 S2 O7 170(12) 16_556 . . 16_556 ?
O8 O7 S2 O7 49(12) 16_556 . . 16_556 ?
O9 O7 S2 O7 -68(12) 16_556 . . 16_556 ?
O10 O7 S2 O8 121.34(16) 16_556 . . 16_556 ?
O9 O7 S2 O8 -116.85(17) 16_556 . . 16_556 ?
O10 O7 S2 O8 -58.66(16) 16_556 . . . ?
O8 O7 S2 O8 179.996(1) 16_556 . . . ?
O9 O7 S2 O8 63.15(17) 16_556 . . . ?
O10 O7 S2 O9 58.20(16) 16_556 . . . ?
O8 O7 S2 O9 -63.14(17) 16_556 . . . ?
O9 O7 S2 O9 -180.0 16_556 . . . ?
O10 O7 S2 O9 -121.81(16) 16_556 . . 16_556 ?
O8 O7 S2 O9 116.85(17) 16_556 . . 16_556 ?
O7 O8 S2 O10 123.83(15) 16_556 . . 16_556 ?
O9 O8 S2 O10 -117.51(16) 16_556 . . 16_556 ?
O7 O8 S2 O10 -56.17(15) 16_556 . . . ?
O10 O8 S2 O10 179.999(1) 16_556 . . . ?
O9 O8 S2 O10 62.49(16) 16_556 . . . ?
O10 O8 S2 O7 -123.83(15) 16_556 . . 16_556 ?
O9 O8 S2 O7 118.66(16) 16_556 . . 16_556 ?
O7 O8 S2 O7 180.003(1) 16_556 . . . ?
O10 O8 S2 O7 56.17(16) 16_556 . . . ?
O9 O8 S2 O7 -61.34(16) 16_556 . . . ?
O7 O8 S2 O8 -71(9) 16_556 . . 16_556 ?
O10 O8 S2 O8 165(9) 16_556 . . 16_556 ?
O9 O8 S2 O8 48(9) 16_556 . . 16_556 ?
O7 O8 S2 O9 61.34(16) 16_556 . . . ?
O10 O8 S2 O9 -62.49(16) 16_556 . . . ?
O9 O8 S2 O9 180.0 16_556 . . . ?
O7 O8 S2 O9 -118.66(16) 16_556 . . 16_556 ?
O10 O8 S2 O9 117.51(16) 16_556 . . 16_556 ?
O7 O9 S2 O10 -123.40(17) 16_556 . . 16_556 ?
O8 O9 S2 O10 116.38(17) 16_556 . . 16_556 ?
O10 O9 S2 O10 180.0 16_556 . . . ?
O7 O9 S2 O10 56.61(17) 16_556 . . . ?
O8 O9 S2 O10 -63.61(17) 16_556 . . . ?
O10 O9 S2 O7 123.40(17) 16_556 . . 16_556 ?
O8 O9 S2 O7 -120.22(17) 16_556 . . 16_556 ?
O10 O9 S2 O7 -56.61(17) 16_556 . . . ?
O7 O9 S2 O7 180.0 16_556 . . . ?
O8 O9 S2 O7 59.78(17) 16_556 . . . ?
O10 O9 S2 O8 -116.38(17) 16_556 . . 16_556 ?
O7 O9 S2 O8 120.22(17) 16_556 . . 16_556 ?
O10 O9 S2 O8 63.62(17) 16_556 . . . ?
O7 O9 S2 O8 -59.78(17) 16_556 . . . ?
O8 O9 S2 O8 180.0 16_556 . . . ?
O10 O9 S2 O9 -104(5) 16_556 . . 16_556 ?
O7 O9 S2 O9 132(5) 16_556 . . 16_556 ?
O8 O9 S2 O9 12(5) 16_556 . . 16_556 ?
